data_4505701
loop_
_publ_author_name
'Sumarna, Omay'
'Seidel, J\"urgen'
'Weber, Edwin'
'Seichter, Wilhelm'
'Ibragimov, Bakhtiyar T.'
'Beketov, Kayrat M.'

_publ_section_title
;
 Crystal Structure, Thermal Decomposition Behavior, and
 Order&#x2212;Disorder Transition of the Guest Component of Concomitant
 Pseudodimorphic Clathrates between
 2,2&#x2018;-Bis(9-hydroxy-9-fluorenyl)biphenyl Host and Chloroform Guest
;
_journal_issue 4
_journal_name_full 'Crystal Growth &amp; Design'
_journal_page_first 541
_journal_paper_doi 10.1021/cg034013a
_journal_volume 3
_journal_year 2003
_chemical_formula_moiety 'C38 H26 O2, C H Cl3'
_chemical_formula_sum 'C39 H27 Cl3 O2'
_chemical_formula_weight 633.96
_chemical_name_systematic
;
2,2'-bis(9-hydroxy-9-fluorenyl)biphenyl, chloroform
;
_space_group_IT_number 15
_symmetry_cell_setting monoclinic
_symmetry_space_group_name_Hall '-C 2yc'
_symmetry_space_group_name_H-M 'C 1 2/c 1'
_atom_sites_solution_hydrogens geom
_atom_sites_solution_primary direct
_atom_sites_solution_secondary difmap
_audit_creation_date 2003-01-26T16:53:43-00:00
_audit_creation_method 'WinGX routine CIF_UPDATE'
_cell_angle_alpha 90.00
_cell_angle_beta 92.81(2)
_cell_angle_gamma 90.00
_cell_formula_units_Z 8
_cell_length_a 29.977(7)
_cell_length_b 10.7820(10)
_cell_length_c 19.184(3)
_cell_measurement_reflns_used 25
_cell_measurement_temperature 183(2)
_cell_measurement_theta_max 16.1
_cell_measurement_theta_min 10.5
_cell_volume 6193.0(18)
_computing_cell_refinement 'SET4 and CELDIM in CAD-4-PC Software (Enraf-Nonius, 1992)'
_computing_data_collection 'CAD-4-PC Software (Enraf-Nonius, 1992)'
_computing_molecular_graphics 'Platon (Spek, 1999)'
_computing_publication_material 'SHELXL97 and WordPerfect'
_computing_structure_refinement 'SHELXL-97 (Sheldrick, 1997)'
_computing_structure_solution 'SHELXS-97 (Sheldrick, 1990)'
_diffrn_ambient_temperature 183(2)
_diffrn_measured_fraction_theta_full 0.958
_diffrn_measured_fraction_theta_max 0.958
_diffrn_measurement_device_type 'Enraf-Nonius CAD-4'
_diffrn_measurement_method \q/2\q
_diffrn_radiation_monochromator graphite
_diffrn_radiation_source 'fine-focus sealed tube'
_diffrn_radiation_type CuK\a
_diffrn_radiation_wavelength 1.54180
_diffrn_reflns_av_R_equivalents 0.0590
_diffrn_reflns_av_sigmaI/netI 0.0646
_diffrn_reflns_limit_h_max 35
_diffrn_reflns_limit_h_min 0
_diffrn_reflns_limit_k_max 12
_diffrn_reflns_limit_k_min 0
_diffrn_reflns_limit_l_max 22
_diffrn_reflns_limit_l_min -20
_diffrn_reflns_number 5151
_diffrn_reflns_theta_full 64.95
_diffrn_reflns_theta_max 64.95
_diffrn_reflns_theta_min 2.95
_diffrn_standards_decay_% 'no decay, variation 0.5'
_diffrn_standards_interval_count 3600
_diffrn_standards_interval_time 120
_diffrn_standards_number 3
_exptl_absorpt_coefficient_mu 2.952
_exptl_absorpt_correction_type none
_exptl_crystal_colour colourless
_exptl_crystal_density_diffrn 1.360
_exptl_crystal_density_method 'not measured'
_exptl_crystal_description prism
_exptl_crystal_F_000 2624
_exptl_crystal_size_max 0.40
_exptl_crystal_size_mid 0.35
_exptl_crystal_size_min 0.25
_refine_diff_density_max 0.390
_refine_diff_density_min -0.379
_refine_diff_density_rms 0.079
_refine_ls_extinction_coef none
_refine_ls_extinction_method none
_refine_ls_goodness_of_fit_ref 1.031
_refine_ls_hydrogen_treatment mixed
_refine_ls_matrix_type full
_refine_ls_number_parameters 442
_refine_ls_number_reflns 5049
_refine_ls_number_restraints 0
_refine_ls_restrained_S_all 1.031
_refine_ls_R_factor_all 0.1316
_refine_ls_R_factor_gt 0.0725
_refine_ls_shift/su_max 0.000
_refine_ls_shift/su_mean 0.000
_refine_ls_structure_factor_coef Fsqd
_refine_ls_weighting_details 'calc w=1/[\s^2^(Fo^2^)+(0.1155P)^2^+0.0000P] where P=(Fo^2^+2Fc^2^)/3'
_refine_ls_weighting_scheme calc
_refine_ls_wR_factor_gt 0.1852
_refine_ls_wR_factor_ref 0.2067
_reflns_number_gt 3082
_reflns_number_total 5049
_reflns_threshold_expression >2sigma(I)
_cod_data_source_file cg034013asi20030326_095637.cif
_cod_data_source_block comp11
_cod_original_sg_symbol_H-M C2/c
_cod_database_code 4505701

loop_
_symmetry_equiv_pos_as_xyz
'x, y, z'
'-x, y, -z+1/2'
'x+1/2, y+1/2, z'
'-x+1/2, y+1/2, -z+1/2'
'-x, -y, -z'
'x, -y, z-1/2'
'-x+1/2, -y+1/2, -z'
'x+1/2, -y+1/2, z-1/2'

loop_
_atom_site_label
_atom_site_type_symbol
_atom_site_fract_x
_atom_site_fract_y
_atom_site_fract_z
_atom_site_U_iso_or_equiv
_atom_site_adp_type
_atom_site_occupancy
_atom_site_symmetry_multiplicity
_atom_site_calc_flag
_atom_site_refinement_flags
_atom_site_disorder_assembly
_atom_site_disorder_group
O1 O 0.29436(10) 0.0593(3) 0.36117(16) 0.0434(8) Uani 1 1 d . . .
H1O H 0.2789(17) 0.102(5) 0.349(3) 0.07(2) Uiso 1 1 d . . .
O2 O 0.34187(9) -0.0331(2) 0.48567(14) 0.0433(7) Uani 1 1 d . . .
H2O H 0.319(2) -0.010(5) 0.457(3) 0.11(2) Uiso 1 1 d . . .
C1 C 0.24571(12) -0.1195(3) 0.3609(2) 0.0372(9) Uani 1 1 d . . .
C2 C 0.23731(13) -0.1405(4) 0.4301(2) 0.0463(10) Uani 1 1 d . . .
H2A H 0.2596 -0.1226 0.4664 0.056 Uiso 1 1 d R . .
C3 C 0.19569(14) -0.1881(4) 0.4460(3) 0.0554(12) Uani 1 1 d . . .
H3A H 0.1892 -0.2037 0.4937 0.066 Uiso 1 1 d R . .
C4 C 0.16388(15) -0.2153(4) 0.3939(3) 0.0592(13) Uani 1 1 d . . .
H4A H 0.1355 -0.2484 0.406 0.071 Uiso 1 1 d R . .
C5 C 0.17219(13) -0.1935(4) 0.3247(3) 0.0526(12) Uani 1 1 d . . .
H5A H 0.15 -0.2119 0.2883 0.063 Uiso 1 1 d R . .
C6 C 0.21302(12) -0.1455(3) 0.3085(2) 0.0397(10) Uani 1 1 d . . .
C7 C 0.23021(12) -0.1073(3) 0.2410(2) 0.0396(9) Uani 1 1 d . . .
C8 C 0.21063(14) -0.1121(4) 0.1737(2) 0.0497(11) Uani 1 1 d . . .
H8A H 0.1821 -0.1508 0.1648 0.06 Uiso 1 1 d R . .
C9 C 0.23334(16) -0.0591(4) 0.1202(2) 0.0541(12) Uani 1 1 d . . .
H9A H 0.2207 -0.061 0.0732 0.065 Uiso 1 1 d R . .
C10 C 0.27427(15) -0.0042(4) 0.1328(2) 0.0489(11) Uani 1 1 d . . .
H10A H 0.2895 0.0333 0.0953 0.059 Uiso 1 1 d R . .
C11 C 0.29457(14) -0.0023(4) 0.1992(2) 0.0439(10) Uani 1 1 d . . .
H11A H 0.3237 0.0337 0.2074 0.053 Uiso 1 1 d R . .
C12 C 0.27238(11) -0.0536(3) 0.2528(2) 0.0349(9) Uani 1 1 d . . .
C13 C 0.28692(11) -0.0615(3) 0.33043(19) 0.0350(9) Uani 1 1 d . . .
C14 C 0.32963(12) -0.1387(3) 0.34078(19) 0.0348(9) Uani 1 1 d . . .
C15 C 0.32441(13) -0.2679(4) 0.3342(2) 0.0413(10) Uani 1 1 d . . .
H15A H 0.2949 -0.3008 0.3257 0.05 Uiso 1 1 d R . .
C16 C 0.36069(13) -0.3464(4) 0.3386(2) 0.0486(11) Uani 1 1 d . . .
H16A H 0.3561 -0.4344 0.3361 0.058 Uiso 1 1 d R . .
C17 C 0.40281(14) -0.3005(4) 0.3487(2) 0.0483(11) Uani 1 1 d . . .
H17A H 0.4281 -0.3552 0.3502 0.058 Uiso 1 1 d R . .
C18 C 0.40833(13) -0.1732(4) 0.3555(2) 0.0438(10) Uani 1 1 d . . .
H18A H 0.438 -0.1405 0.3623 0.053 Uiso 1 1 d R . .
C19 C 0.37273(12) -0.0915(3) 0.35358(19) 0.0356(9) Uani 1 1 d . . .
C20 C 0.38607(11) 0.0440(3) 0.3605(2) 0.0355(9) Uani 1 1 d . . .
C21 C 0.40190(12) 0.0983(4) 0.3001(2) 0.0427(10) Uani 1 1 d . . .
H21A H 0.4002 0.0525 0.2571 0.051 Uiso 1 1 d R . .
C22 C 0.41988(12) 0.2172(4) 0.3008(2) 0.0476(11) Uani 1 1 d . . .
H22A H 0.431 0.253 0.2592 0.057 Uiso 1 1 d R . .
C23 C 0.42159(12) 0.2837(4) 0.3613(2) 0.0452(11) Uani 1 1 d . . .
H23A H 0.4339 0.3659 0.3618 0.054 Uiso 1 1 d R . .
C24 C 0.40619(12) 0.2322(3) 0.4215(2) 0.0403(9) Uani 1 1 d . . .
H24A H 0.4076 0.2809 0.4634 0.048 Uiso 1 1 d R . .
C25 C 0.38846(11) 0.1134(3) 0.42317(19) 0.0337(9) Uani 1 1 d . . .
C26 C 0.37363(11) 0.0654(3) 0.49354(19) 0.0340(9) Uani 1 1 d . . .
C27 C 0.35414(11) 0.1670(3) 0.53862(19) 0.0350(9) Uani 1 1 d . . .
C28 C 0.31742(13) 0.2405(4) 0.5224(2) 0.0448(10) Uani 1 1 d . . .
H28A H 0.3011 0.2329 0.4783 0.054 Uiso 1 1 d R . .
C29 C 0.30370(15) 0.3238(4) 0.5725(2) 0.0544(12) Uani 1 1 d . . .
H29A H 0.2789 0.3782 0.5621 0.065 Uiso 1 1 d R . .
C30 C 0.32619(15) 0.3298(4) 0.6372(3) 0.0553(12) Uani 1 1 d . . .
H30A H 0.316 0.3878 0.6709 0.066 Uiso 1 1 d R . .
C31 C 0.36288(14) 0.2567(4) 0.6538(2) 0.0482(11) Uani 1 1 d . . .
H31A H 0.3778 0.2613 0.6991 0.058 Uiso 1 1 d R . .
C32 C 0.37728(12) 0.1753(3) 0.6033(2) 0.0377(9) Uani 1 1 d . . .
C33 C 0.41440(12) 0.0867(4) 0.6045(2) 0.0384(9) Uani 1 1 d . . .
C34 C 0.44792(13) 0.0626(4) 0.6552(2) 0.0513(11) Uani 1 1 d . . .
H34A H 0.4492 0.1095 0.6978 0.062 Uiso 1 1 d R . .
C35 C 0.47889(14) -0.0271(5) 0.6425(3) 0.0672(15) Uani 1 1 d . . .
H35A H 0.5023 -0.0434 0.6771 0.081 Uiso 1 1 d R . .
C36 C 0.47716(16) -0.0939(6) 0.5810(3) 0.0727(16) Uani 1 1 d . . .
H36A H 0.499 -0.1571 0.5739 0.087 Uiso 1 1 d R . .
C37 C 0.44427(15) -0.0686(5) 0.5299(2) 0.0601(13) Uani 1 1 d . . .
H37A H 0.4427 -0.1153 0.4872 0.072 Uiso 1 1 d R . .
C38 C 0.41281(12) 0.0214(4) 0.5415(2) 0.0407(10) Uani 1 1 d . . .
C1A C 0.0530(10) 0.024(3) 0.3761(12) 0.147(13) Uani 0.380(4) 1 d P A 1
H1AA H 0.0839 0.0467 0.3809 0.176 Uiso 0.380(4) 1 d PR A 1
Cl1A Cl 0.0183(5) 0.1199(18) 0.4330(10) 0.144(6) Uani 0.380(4) 1 d P A 1
Cl2A Cl 0.0448(2) -0.1261(7) 0.3887(6) 0.152(4) Uani 0.380(4) 1 d P A 1
Cl3A Cl 0.0282(3) 0.0537(9) 0.2883(4) 0.193(4) Uani 0.380(4) 1 d P . 1
C1B C 0.0645(5) 0.0208(14) 0.4175(6) 0.096(4) Uani 0.620(4) 1 d P A 2
H1BA H 0.0909 0.0623 0.4034 0.115 Uiso 0.620(4) 1 d PR A 2
Cl1B Cl 0.07918(10) -0.0518(3) 0.48860(15) 0.1081(12) Uani 0.620(4) 1 d P A 2
Cl2B Cl 0.02299(19) 0.1371(9) 0.4226(5) 0.101(2) Uani 0.620(4) 1 d P A 2
Cl3B Cl 0.0462(2) -0.0704(7) 0.3466(3) 0.182(3) Uani 0.620(4) 1 d P A 2

loop_
_atom_site_aniso_label
_atom_site_aniso_U_11
_atom_site_aniso_U_22
_atom_site_aniso_U_33
_atom_site_aniso_U_23
_atom_site_aniso_U_13
_atom_site_aniso_U_12
O1 0.0393(16) 0.0328(16) 0.057(2) -0.0085(14) -0.0095(14) 0.0070(13)
O2 0.0482(17) 0.0366(15) 0.0451(17) -0.0004(13) 0.0011(14) -0.0114(13)
C1 0.0337(19) 0.033(2) 0.045(2) -0.0004(17) -0.0015(17) 0.0015(16)
C2 0.044(2) 0.046(2) 0.049(3) 0.005(2) 0.0048(19) 0.007(2)
C3 0.050(3) 0.051(3) 0.067(3) 0.016(2) 0.012(2) 0.010(2)
C4 0.039(2) 0.051(3) 0.088(4) 0.015(3) 0.013(2) 0.002(2)
C5 0.039(2) 0.035(2) 0.082(4) 0.000(2) -0.007(2) -0.0011(19)
C6 0.036(2) 0.0285(19) 0.054(3) -0.0060(18) -0.0050(18) 0.0034(17)
C7 0.037(2) 0.0289(19) 0.052(3) -0.0032(18) -0.0057(18) 0.0050(17)
C8 0.050(2) 0.038(2) 0.059(3) -0.008(2) -0.014(2) 0.002(2)
C9 0.072(3) 0.045(3) 0.044(3) -0.008(2) -0.015(2) 0.014(2)
C10 0.061(3) 0.042(2) 0.043(3) 0.002(2) 0.000(2) 0.011(2)
C11 0.045(2) 0.042(2) 0.043(3) -0.0002(19) -0.0026(19) 0.0052(19)
C12 0.0330(19) 0.0288(19) 0.042(2) 0.0006(17) -0.0026(17) 0.0070(16)
C13 0.0310(18) 0.0302(19) 0.043(2) -0.0048(17) -0.0071(16) 0.0010(16)
C14 0.039(2) 0.033(2) 0.032(2) -0.0006(16) -0.0005(16) 0.0048(16)
C15 0.038(2) 0.038(2) 0.047(3) -0.0001(19) -0.0052(18) 0.0025(18)
C16 0.053(3) 0.035(2) 0.057(3) 0.001(2) -0.002(2) 0.008(2)
C17 0.042(2) 0.044(2) 0.058(3) 0.003(2) 0.000(2) 0.017(2)
C18 0.035(2) 0.048(2) 0.048(3) -0.003(2) -0.0036(18) 0.0061(19)
C19 0.035(2) 0.037(2) 0.035(2) -0.0012(17) 0.0000(16) 0.0063(17)
C20 0.0244(17) 0.039(2) 0.043(2) 0.0075(18) -0.0045(16) 0.0026(16)
C21 0.035(2) 0.050(2) 0.042(2) 0.004(2) -0.0028(17) 0.0055(19)
C22 0.035(2) 0.054(3) 0.054(3) 0.021(2) 0.0044(19) 0.001(2)
C23 0.036(2) 0.037(2) 0.062(3) 0.014(2) -0.003(2) -0.0072(18)
C24 0.035(2) 0.037(2) 0.049(3) 0.0017(19) -0.0036(18) 0.0014(18)
C25 0.0282(18) 0.032(2) 0.040(2) 0.0053(17) -0.0056(16) 0.0048(15)
C26 0.0303(18) 0.035(2) 0.037(2) 0.0002(17) -0.0019(16) -0.0028(16)
C27 0.0285(18) 0.038(2) 0.039(2) 0.0028(17) -0.0019(16) -0.0020(16)
C28 0.046(2) 0.043(2) 0.045(2) 0.003(2) 0.0005(19) 0.0061(19)
C29 0.054(3) 0.047(3) 0.063(3) 0.002(2) 0.011(2) 0.012(2)
C30 0.064(3) 0.041(2) 0.062(3) -0.008(2) 0.013(2) -0.001(2)
C31 0.054(3) 0.047(3) 0.043(3) -0.008(2) -0.003(2) -0.008(2)
C32 0.040(2) 0.033(2) 0.041(2) 0.0002(18) 0.0005(17) -0.0055(17)
C33 0.0304(19) 0.044(2) 0.041(2) 0.0086(19) -0.0044(16) -0.0064(17)
C34 0.043(2) 0.064(3) 0.045(3) 0.016(2) -0.0108(19) -0.007(2)
C35 0.037(2) 0.092(4) 0.071(4) 0.035(3) -0.006(2) 0.009(3)
C36 0.062(3) 0.089(4) 0.068(4) 0.031(3) 0.006(3) 0.037(3)
C37 0.060(3) 0.070(3) 0.051(3) 0.011(2) 0.007(2) 0.027(3)
C38 0.0339(19) 0.043(2) 0.045(2) 0.0144(19) 0.0010(17) 0.0034(18)
C1A 0.17(2) 0.20(3) 0.079(16) -0.08(2) 0.074(17) -0.15(2)
Cl1A 0.207(12) 0.120(10) 0.099(6) -0.011(6) -0.033(7) 0.012(8)
Cl2A 0.068(3) 0.118(5) 0.274(11) 0.026(6) 0.041(5) 0.004(3)
Cl3A 0.238(8) 0.221(9) 0.118(5) -0.015(5) -0.015(5) -0.048(7)
C1B 0.104(8) 0.117(9) 0.069(8) -0.036(9) 0.022(7) -0.047(7)
Cl1B 0.131(2) 0.092(2) 0.103(2) 0.0075(16) 0.0208(17) 0.0314(17)
Cl2B 0.073(2) 0.076(3) 0.151(6) -0.003(3) -0.038(2) -0.0069(19)
Cl3B 0.192(5) 0.215(7) 0.135(5) -0.100(5) -0.029(4) 0.033(5)

loop_
_atom_type_symbol
_atom_type_description
_atom_type_scat_dispersion_real
_atom_type_scat_dispersion_imag
_atom_type_scat_source
C C 0.0181 0.0091 'International Tables Vol C Tables 4.2.6.8 and 6.1.1.4'
H H 0 0 'International Tables Vol C Tables 4.2.6.8 and 6.1.1.4'
O O 0.0492 0.0322 'International Tables Vol C Tables 4.2.6.8 and 6.1.1.4'
Cl Cl 0.3639 0.7018 'International Tables Vol C Tables 4.2.6.8 and 6.1.1.4'

loop_
_geom_angle_atom_site_label_1
_geom_angle_atom_site_label_2
_geom_angle_atom_site_label_3
_geom_angle
_geom_angle_publ_flag
C13 O1 H1O 112(5) no
C26 O2 H2O 111(4) no
C2 C1 C6 120.3(4) no
C2 C1 C13 128.7(3) no
C6 C1 C13 111.0(3) no
C1 C2 C3 118.5(4) no
C1 C2 H2A 120.8 no
C3 C2 H2A 120.7 no
C4 C3 C2 120.9(4) no
C4 C3 H3A 119.3 no
C2 C3 H3A 119.8 no
C3 C4 C5 120.6(4) no
C3 C4 H4A 119.6 no
C5 C4 H4A 119.8 no
C6 C5 C4 118.9(4) no
C6 C5 H5A 120.2 no
C4 C5 H5A 120.8 no
C5 C6 C1 120.8(4) no
C5 C6 C7 130.9(4) no
C1 C6 C7 108.3(3) no
C8 C7 C12 120.1(4) no
C8 C7 C6 130.8(4) no
C12 C7 C6 109.0(3) no
C9 C8 C7 118.2(4) no
C9 C8 H8A 121 no
C7 C8 H8A 120.8 no
C10 C9 C8 121.0(4) no
C10 C9 H9A 118.8 no
C8 C9 H9A 120.1 no
C9 C10 C11 121.1(4) no
C9 C10 H10A 120.3 no
C11 C10 H10A 118.6 no
C12 C11 C10 118.5(4) no
C12 C11 H11A 120.8 no
C10 C11 H11A 120.7 no
C11 C12 C7 121.0(4) no
C11 C12 C13 128.8(3) no
C7 C12 C13 110.2(3) no
O1 C13 C1 109.0(3) no
O1 C13 C14 109.0(3) no
C1 C13 C14 114.5(3) no
O1 C13 C12 112.2(3) no
C1 C13 C12 101.4(3) no
C14 C13 C12 110.6(3) no
C19 C14 C15 118.3(3) no
C19 C14 C13 125.7(3) no
C15 C14 C13 116.0(3) no
C16 C15 C14 121.2(4) no
C16 C15 H15A 120.1 no
C14 C15 H15A 118.6 no
C17 C16 C15 120.6(4) no
C17 C16 H16A 119.8 no
C15 C16 H16A 119.5 no
C16 C17 C18 118.6(4) no
C16 C17 H17A 120.4 no
C18 C17 H17A 121 no
C19 C18 C17 122.7(4) no
C19 C18 H18A 118.5 no
C17 C18 H18A 118.8 no
C18 C19 C14 118.5(4) no
C18 C19 C20 114.3(3) no
C14 C19 C20 127.0(3) no
C21 C20 C25 118.5(3) no
C21 C20 C19 115.3(3) no
C25 C20 C19 125.8(3) no
C22 C21 C20 121.6(4) no
C22 C21 H21A 119.1 no
C20 C21 H21A 119.3 no
C23 C22 C21 119.4(4) no
C23 C22 H22A 119.7 no
C21 C22 H22A 120.9 no
C22 C23 C24 120.0(4) no
C22 C23 H23A 119.5 no
C24 C23 H23A 120.5 no
C23 C24 C25 122.4(4) no
C23 C24 H24A 118.5 no
C25 C24 H24A 119.1 no
C24 C25 C20 118.1(3) no
C24 C25 C26 117.4(3) no
C20 C25 C26 124.4(3) no
O2 C26 C27 108.7(3) no
O2 C26 C38 108.7(3) no
C27 C26 C38 100.7(3) no
O2 C26 C25 112.2(3) no
C27 C26 C25 113.0(3) no
C38 C26 C25 112.8(3) no
C28 C27 C32 121.3(4) no
C28 C27 C26 127.4(3) no
C32 C27 C26 111.2(3) no
C27 C28 C29 118.4(4) no
C27 C28 H28A 121.1 no
C29 C28 H28A 120.5 no
C30 C29 C28 120.1(4) no
C30 C29 H29A 119.7 no
C28 C29 H29A 120.2 no
C31 C30 C29 121.9(4) no
C31 C30 H30A 119.6 no
C29 C30 H30A 118.5 no
C30 C31 C32 118.2(4) no
C30 C31 H31A 120.8 no
C32 C31 H31A 121 no
C31 C32 C27 120.1(4) no
C31 C32 C33 131.5(4) no
C27 C32 C33 108.4(3) no
C34 C33 C38 120.3(4) no
C34 C33 C32 130.9(4) no
C38 C33 C32 108.8(3) no
C35 C34 C33 118.6(4) no
C35 C34 H34A 121.7 no
C33 C34 H34A 119.6 no
C34 C35 C36 121.5(4) no
C34 C35 H35A 119 no
C36 C35 H35A 119.4 no
C35 C36 C37 119.9(5) no
C35 C36 H36A 119.5 no
C37 C36 H36A 120.5 no
C38 C37 C36 119.5(5) no
C38 C37 H37A 120.1 no
C36 C37 H37A 120.3 no
C37 C38 C33 120.0(4) no
C37 C38 C26 129.1(4) no
C33 C38 C26 110.9(3) no
Cl2A C1A Cl3A 104.5(12) no
Cl2A C1A Cl1A 111.6(13) no
Cl3A C1A Cl1A 103.1(19) no
Cl2A C1A H1AA 112.9 no
Cl3A C1A H1AA 112.8 no
Cl1A C1A H1AA 111.4 no
Cl1B C1B Cl3B 116.6(9) no
Cl1B C1B Cl2B 117.3(9) no
Cl3B C1B Cl2B 104.3(8) no
Cl1B C1B H1BA 105.6 no
Cl3B C1B H1BA 106 no
Cl2B C1B H1BA 106 no

loop_
_geom_bond_atom_site_label_1
_geom_bond_atom_site_label_2
_geom_bond_distance
_geom_bond_publ_flag
O1 C13 1.443(4) no
O1 H1O 0.68(5) no
O2 C26 1.429(4) no
O2 H2O 0.89(6) no
C1 C2 1.380(5) no
C1 C6 1.398(5) no
C1 C13 1.527(5) no
C2 C3 1.397(6) no
C2 H2A 0.9601 no
C3 C4 1.378(6) no
C3 H3A 0.9601 no
C4 C5 1.384(6) no
C4 H4A 0.96 no
C5 C6 1.378(5) no
C5 H5A 0.9601 no
C6 C7 1.476(6) no
C7 C8 1.392(5) no
C7 C12 1.398(5) no
C8 C9 1.383(6) no
C8 H8A 0.9602 no
C9 C10 1.373(6) no
C9 H9A 0.9601 no
C10 C11 1.386(5) no
C10 H10A 0.9598 no
C11 C12 1.367(5) no
C11 H11A 0.96 no
C12 C13 1.534(5) no
C13 C14 1.532(5) no
C14 C19 1.399(5) no
C14 C15 1.407(5) no
C15 C16 1.377(5) no
C15 H15A 0.9599 no
C16 C17 1.361(6) no
C16 H16A 0.96 no
C17 C18 1.387(6) no
C17 H17A 0.9599 no
C18 C19 1.383(5) no
C18 H18A 0.9599 no
C19 C20 1.519(5) no
C20 C21 1.402(5) no
C20 C25 1.414(5) no
C21 C22 1.391(6) no
C21 H21A 0.96 no
C22 C23 1.364(6) no
C22 H22A 0.96 no
C23 C24 1.380(5) no
C23 H23A 0.96 no
C24 C25 1.388(5) no
C24 H24A 0.9601 no
C25 C26 1.532(5) no
C26 C27 1.529(5) no
C26 C38 1.532(5) no
C27 C28 1.380(5) no
C27 C32 1.395(5) no
C28 C29 1.392(6) no
C28 H28A 0.96 no
C29 C30 1.385(6) no
C29 H29A 0.9599 no
C30 C31 1.377(6) no
C30 H30A 0.9598 no
C31 C32 1.391(5) no
C31 H31A 0.9599 no
C32 C33 1.466(5) no
C33 C34 1.389(5) no
C33 C38 1.396(5) no
C34 C35 1.371(6) no
C34 H34A 0.96 no
C35 C36 1.381(7) no
C35 H35A 0.9599 no
C36 C37 1.383(6) no
C36 H36A 0.9599 no
C37 C38 1.379(6) no
C37 H37A 0.9599 no
C1A Cl2A 1.65(3) no
C1A Cl3A 1.84(3) no
C1A Cl1A 1.86(3) no
C1A H1AA 0.9599 no
C1B Cl1B 1.615(14) no
C1B Cl3B 1.745(12) no
C1B Cl2B 1.77(2) no
C1B H1BA 0.9601 no

loop_
_geom_torsion_atom_site_label_1
_geom_torsion_atom_site_label_2
_geom_torsion_atom_site_label_3
_geom_torsion_atom_site_label_4
_geom_torsion
_geom_torsion_publ_flag
C13 C1 C2 C3 176.0(4) no
C4 C5 C6 C7 -176.5(4) no
C13 C1 C6 C5 -177.3(3) no
C2 C1 C6 C7 176.7(3) no
C1 C6 C7 C8 -179.2(4) no
C5 C6 C7 C12 174.6(4) no
C6 C7 C8 C9 174.4(4) no
C10 C11 C12 C13 -178.9(3) no
C6 C7 C12 C11 -175.5(3) no
C8 C7 C12 C13 -179.1(3) no
C2 C1 C13 O1 -55.8(5) no
C6 C1 C13 O1 120.5(3) no
C2 C1 C13 C14 66.6(5) no
C6 C1 C13 C14 -117.2(3) no
C2 C1 C13 C12 -174.2(4) no
C11 C12 C13 O1 59.6(5) no
C7 C12 C13 O1 -119.6(3) no
C11 C12 C13 C1 175.7(4) no
C11 C12 C13 C14 -62.4(5) no
C7 C12 C13 C14 118.4(3) no
O1 C13 C14 C19 -21.6(5) no
C1 C13 C14 C19 -143.9(4) no
C12 C13 C14 C19 102.2(4) no
O1 C13 C14 C15 160.8(3) no
C1 C13 C14 C15 38.4(5) no
C12 C13 C14 C15 -75.4(4) no
C13 C14 C15 C16 176.4(4) no
C17 C18 C19 C20 -178.8(4) no
C13 C14 C19 C18 -174.2(4) no
C15 C14 C19 C20 178.2(4) no
C18 C19 C20 C21 77.4(4) no
C14 C19 C20 C21 -97.7(5) no
C18 C19 C20 C25 -95.2(4) no
C14 C19 C20 C25 89.7(5) no
C19 C20 C21 C22 -172.8(3) no
C20 C21 C22 C23 -1.0(5) no
C23 C24 C25 C26 178.4(3) no
C19 C20 C25 C24 172.7(3) no
C21 C20 C25 C26 -178.4(3) no
C24 C25 C26 O2 158.2(3) no
C20 C25 C26 O2 -23.1(5) no
C24 C25 C26 C27 34.8(4) no
C20 C25 C26 C27 -146.5(3) no
C24 C25 C26 C38 -78.6(4) no
C20 C25 C26 C38 100.1(4) no
O2 C26 C27 C28 -65.5(5) no
C38 C26 C27 C28 -179.6(4) no
C25 C26 C27 C28 59.8(5) no
O2 C26 C27 C32 111.6(3) no
C25 C26 C27 C32 -123.0(3) no
C26 C27 C28 C29 176.7(4) no
C30 C31 C32 C33 -179.9(4) no
C26 C27 C32 C31 -175.8(3) no
C28 C27 C32 C33 -179.7(4) no
C31 C32 C33 C34 -4.1(7) no
C27 C32 C33 C34 177.3(4) no
C31 C32 C33 C38 176.4(4) no
C32 C33 C34 C35 179.8(4) no
C36 C37 C38 C26 -180.0(4) no
C32 C33 C38 C37 -179.6(4) no
C34 C33 C38 C26 -179.0(3) no
O2 C26 C38 C37 67.2(5) no
C27 C26 C38 C37 -178.7(4) no
C25 C26 C38 C37 -58.0(5) no
O2 C26 C38 C33 -113.0(3) no
C25 C26 C38 C33 121.8(3) no
